data_2215229
loop_
_publ_author_name
'Sarojini, B. K.'
'Narayana, B.'
'Sunil, K.'
'Yathirajan, H. S.'
'Bolte, Michael'

_publ_section_title
;
 1-(2,6-Dimethylphenyl)thiourea
;
_journal_coeditor_code NG2304
_journal_issue 9
_journal_name_full 'Acta Crystallographica Section E'
_journal_page_first o3754
_journal_page_last o3754
_journal_paper_doi 10.1107/S1600536807039165
_journal_volume 63
_journal_year 2007
_chemical_formula_iupac 'C9 H12 N2 S'
_chemical_formula_moiety 'C9 H12 N2 S'
_chemical_formula_sum 'C9 H12 N2 S'
_chemical_formula_weight 180.27
_chemical_name_systematic
;
1-(2,6-Dimethylphenyl)thiourea
;
_space_group_IT_number 14
_symmetry_cell_setting monoclinic
_symmetry_space_group_name_Hall '-P 2yn'
_symmetry_space_group_name_H-M 'P 1 21/n 1'
_atom_sites_solution_hydrogens geom
_atom_sites_solution_primary direct
_atom_sites_solution_secondary difmap
_audit_creation_method SHELXL97
_cell_angle_alpha 90.00
_cell_angle_beta 91.557(11)
_cell_angle_gamma 90.00
_cell_formula_units_Z 4
_cell_length_a 9.8715(13)
_cell_length_b 8.3940(7)
_cell_length_c 11.8276(16)
_cell_measurement_reflns_used 6186
_cell_measurement_temperature 173(2)
_cell_measurement_theta_max 25.8
_cell_measurement_theta_min 3.6
_cell_volume 979.7(2)
_computing_cell_refinement X-AREA
_computing_data_collection 'X-AREA (Stoe & Cie, 2001)'
_computing_data_reduction X-AREA
_computing_molecular_graphics
;
PLATON (Spek, 2003) and XP in SHELXTL-Plus (Sheldrick, 1991)
;
_computing_publication_material SHELXL97
_computing_structure_refinement 'SHELXL97 (Sheldrick, 1997)'
_computing_structure_solution 'SHELXS97 (Sheldrick, 1997)'
_diffrn_ambient_temperature 173(2)
_diffrn_measured_fraction_theta_full 0.995
_diffrn_measured_fraction_theta_max 0.995
_diffrn_measurement_device_type 'Stoe IPDS II two-circle'
_diffrn_measurement_method \w
_diffrn_radiation_monochromator graphite
_diffrn_radiation_source 'fine-focus sealed tube'
_diffrn_radiation_type MoK\a
_diffrn_radiation_wavelength 0.71073
_diffrn_reflns_av_R_equivalents 0.0338
_diffrn_reflns_av_sigmaI/netI 0.0244
_diffrn_reflns_limit_h_max 11
_diffrn_reflns_limit_h_min -11
_diffrn_reflns_limit_k_max 9
_diffrn_reflns_limit_k_min -10
_diffrn_reflns_limit_l_max 14
_diffrn_reflns_limit_l_min -14
_diffrn_reflns_number 6116
_diffrn_reflns_theta_full 25.00
_diffrn_reflns_theta_max 25.57
_diffrn_reflns_theta_min 3.60
_diffrn_standards_number 0
_exptl_absorpt_coefficient_mu 0.279
_exptl_absorpt_correction_T_max 0.9436
_exptl_absorpt_correction_T_min 0.9336
_exptl_absorpt_correction_type multi-scan
_exptl_absorpt_process_details '(MULABS; Spek, 2003; Blessing, 1995)'
_exptl_crystal_colour colourless
_exptl_crystal_density_diffrn 1.222
_exptl_crystal_density_method 'not measured'
_exptl_crystal_description block
_exptl_crystal_F_000 384
_exptl_crystal_size_max 0.29
_exptl_crystal_size_mid 0.28
_exptl_crystal_size_min 0.25
_refine_diff_density_max 0.244
_refine_diff_density_min -0.266
_refine_ls_extinction_coef 0.032(3)
_refine_ls_extinction_expression Fc^*^=kFc[1+0.001xFc^2^\l^3^/sin(2\q)]^-1/4^
_refine_ls_extinction_method 'SHELXL97 (Sheldrick, 1997)'
_refine_ls_goodness_of_fit_ref 1.039
_refine_ls_hydrogen_treatment mixed
_refine_ls_matrix_type full
_refine_ls_number_parameters 124
_refine_ls_number_reflns 1830
_refine_ls_number_restraints 0
_refine_ls_restrained_S_all 1.039
_refine_ls_R_factor_all 0.0385
_refine_ls_R_factor_gt 0.0325
_refine_ls_shift/su_max 0.001
_refine_ls_shift/su_mean 0.000
_refine_ls_structure_factor_coef Fsqd
_refine_ls_weighting_details 'calc w = 1/[\s^2^(Fo^2^)+(0.0421P)^2^+0.4733P] where P=(Fo^2^+2Fc^2^)/3'
_refine_ls_weighting_scheme calc
_refine_ls_wR_factor_gt 0.0840
_refine_ls_wR_factor_ref 0.0865
_reflns_number_gt 1598
_reflns_number_total 1830
_reflns_threshold_expression I>2\s(I)
_cod_data_source_file ng2304.cif
_cod_data_source_block I
_cod_original_sg_symbol_H-M 'P 21/n'
_cod_database_code 2215229
_cod_database_fobs_code 2215229

loop_
_symmetry_equiv_pos_as_xyz
'x, y, z'
'-x+1/2, y+1/2, -z+1/2'
'-x, -y, -z'
'x-1/2, -y-1/2, z-1/2'

loop_
_atom_site_type_symbol
_atom_site_label
_atom_site_fract_x
_atom_site_fract_y
_atom_site_fract_z
_atom_site_U_iso_or_equiv
_atom_site_adp_type
_atom_site_calc_flag
_atom_site_refinement_flags
_atom_site_occupancy
S S1 0.80471(4) 0.44604(5) 0.77764(4) 0.02740(17) Uani d . 1
N N1 0.55700(12) 0.31654(16) 0.75999(11) 0.0199(3) Uani d . 1
H H1 0.6001(18) 0.226(2) 0.7519(15) 0.029(5) Uiso d . 1
N N2 0.56619(14) 0.58952(16) 0.77011(13) 0.0252(3) Uani d . 1
H H2A 0.480(2) 0.596(2) 0.7641(17) 0.034(5) Uiso d . 1
H H2B 0.613(2) 0.683(3) 0.7684(19) 0.047(6) Uiso d . 1
C C1 0.41512(14) 0.32335(17) 0.72473(13) 0.0192(3) Uani d . 1
C C2 0.38282(16) 0.31028(19) 0.60910(14) 0.0237(3) Uani d . 1
C C3 0.24801(17) 0.3325(2) 0.57317(15) 0.0314(4) Uani d . 1
H H3 0.2237 0.3227 0.4952 0.038 Uiso calc R 1
C C4 0.14901(16) 0.3689(2) 0.65092(16) 0.0330(4) Uani d . 1
H H4 0.0583 0.3879 0.6255 0.040 Uiso calc R 1
C C5 0.18274(16) 0.3775(2) 0.76508(15) 0.0303(4) Uani d . 1
H H5 0.1141 0.4005 0.8174 0.036 Uiso calc R 1
C C6 0.31617(15) 0.35293(19) 0.80533(13) 0.0243(4) Uani d . 1
C C7 0.49229(18) 0.2749(2) 0.52544(14) 0.0358(4) Uani d . 1
H H7A 0.5599 0.3603 0.5281 0.054 Uiso calc R 1
H H7B 0.4518 0.2681 0.4490 0.054 Uiso calc R 1
H H7C 0.5360 0.1734 0.5450 0.054 Uiso calc R 1
C C8 0.35129(19) 0.3592(3) 0.93045(15) 0.0388(5) Uani d . 1
H H8A 0.3435 0.2523 0.9629 0.058 Uiso calc R 1
H H8B 0.2888 0.4316 0.9679 0.058 Uiso calc R 1
H H8C 0.4444 0.3979 0.9417 0.058 Uiso calc R 1
C C9 0.63163(14) 0.45104(17) 0.76801(12) 0.0178(3) Uani d . 1

loop_
_atom_site_aniso_label
_atom_site_aniso_U_11
_atom_site_aniso_U_22
_atom_site_aniso_U_33
_atom_site_aniso_U_12
_atom_site_aniso_U_13
_atom_site_aniso_U_23
S1 0.0138(2) 0.0166(2) 0.0516(3) 0.00035(14) -0.00217(16) -0.00235(17)
N1 0.0160(6) 0.0153(6) 0.0284(7) 0.0002(5) 0.0000(5) -0.0009(5)
N2 0.0149(7) 0.0157(7) 0.0451(9) 0.0000(5) 0.0010(6) -0.0005(6)
C1 0.0163(7) 0.0142(7) 0.0270(8) -0.0025(6) 0.0005(6) -0.0001(6)
C2 0.0231(8) 0.0212(8) 0.0268(8) -0.0022(6) 0.0017(6) -0.0008(6)
C3 0.0268(9) 0.0389(10) 0.0282(9) -0.0052(7) -0.0061(7) 0.0008(7)
C4 0.0159(8) 0.0361(10) 0.0469(10) -0.0038(7) -0.0030(7) 0.0046(8)
C5 0.0183(8) 0.0327(9) 0.0403(10) -0.0048(7) 0.0082(7) -0.0014(8)
C6 0.0209(8) 0.0235(8) 0.0286(8) -0.0064(6) 0.0045(6) -0.0020(7)
C7 0.0335(9) 0.0483(11) 0.0259(9) 0.0028(8) 0.0052(7) -0.0047(8)
C8 0.0334(10) 0.0561(13) 0.0273(9) -0.0071(9) 0.0077(7) -0.0045(9)
C9 0.0180(7) 0.0172(7) 0.0183(7) -0.0006(6) 0.0013(5) 0.0004(6)

loop_
_atom_type_symbol
_atom_type_description
_atom_type_scat_dispersion_real
_atom_type_scat_dispersion_imag
_atom_type_scat_source
C C 0.0033 0.0016 'International Tables Vol C Tables 4.2.6.8 and 6.1.1.4'
H H 0.0000 0.0000 'International Tables Vol C Tables 4.2.6.8 and 6.1.1.4'
N N 0.0061 0.0033 'International Tables Vol C Tables 4.2.6.8 and 6.1.1.4'
S S 0.1246 0.1234 'International Tables Vol C Tables 4.2.6.8 and 6.1.1.4'

loop_
_geom_angle_atom_site_label_1
_geom_angle_atom_site_label_2
_geom_angle_atom_site_label_3
_geom_angle
C9 N1 C1 120.51(13)
C9 N1 H1 117.9(12)
C1 N1 H1 118.0(12)
C9 N2 H2A 122.3(14)
C9 N2 H2B 120.4(14)
H2A N2 H2B 117(2)
C2 C1 C6 122.17(14)
C2 C1 N1 118.03(13)
C6 C1 N1 119.67(14)
C3 C2 C1 118.42(14)
C3 C2 C7 121.17(15)
C1 C2 C7 120.40(14)
C4 C3 C2 120.47(16)
C4 C3 H3 119.8
C2 C3 H3 119.8
C5 C4 C3 120.05(15)
C5 C4 H4 120.0
C3 C4 H4 120.0
C4 C5 C6 121.47(15)
C4 C5 H5 119.3
C6 C5 H5 119.3
C5 C6 C1 117.32(15)
C5 C6 C8 121.00(14)
C1 C6 C8 121.67(15)
C2 C7 H7A 109.5
C2 C7 H7B 109.5
H7A C7 H7B 109.5
C2 C7 H7C 109.5
H7A C7 H7C 109.5
H7B C7 H7C 109.5
C6 C8 H8A 109.5
C6 C8 H8B 109.5
H8A C8 H8B 109.5
C6 C8 H8C 109.5
H8A C8 H8C 109.5
H8B C8 H8C 109.5
N2 C9 N1 117.89(13)
N2 C9 S1 120.33(12)
N1 C9 S1 121.77(11)

loop_
_geom_bond_atom_site_label_1
_geom_bond_atom_site_label_2
_geom_bond_distance
S1 C9 1.7098(15)
N1 C9 1.3500(19)
N1 C1 1.4516(19)
N1 H1 0.88(2)
N2 C9 1.330(2)
N2 H2A 0.86(2)
N2 H2B 0.91(2)
C1 C2 1.400(2)
C1 C6 1.405(2)
C2 C3 1.399(2)
C2 C7 1.514(2)
C3 C4 1.394(2)
C3 H3 0.9500
C4 C5 1.384(3)
C4 H4 0.9500
C5 C6 1.404(2)
C5 H5 0.9500
C6 C8 1.512(2)
C7 H7A 0.9800
C7 H7B 0.9800
C7 H7C 0.9800
C8 H8A 0.9800
C8 H8B 0.9800
C8 H8C 0.9800

loop_
_geom_hbond_atom_site_label_D
_geom_hbond_atom_site_label_H
_geom_hbond_atom_site_label_A
_geom_hbond_site_symmetry_A
_geom_hbond_distance_DH
_geom_hbond_distance_HA
_geom_hbond_distance_DA
_geom_hbond_angle_DHA
N1 H1 S1 2_646 0.88(2) 2.56(2) 3.4302(14) 172.6(16)
N2 H2B S1 2_656 0.91(2) 2.42(2) 3.3073(15) 164.8(19)

loop_
_geom_torsion_atom_site_label_1
_geom_torsion_atom_site_label_2
_geom_torsion_atom_site_label_3
_geom_torsion_atom_site_label_4
_geom_torsion
C9 N1 C1 C2 90.37(18)
C9 N1 C1 C6 -85.50(18)
C6 C1 C2 C3 2.0(2)
N1 C1 C2 C3 -173.73(14)
C6 C1 C2 C7 -178.72(15)
N1 C1 C2 C7 5.5(2)
C1 C2 C3 C4 0.9(3)
C7 C2 C3 C4 -178.39(17)
C2 C3 C4 C5 -2.4(3)
C3 C4 C5 C6 1.1(3)
C4 C5 C6 C1 1.6(2)
C4 C5 C6 C8 -178.72(17)
C2 C1 C6 C5 -3.2(2)
N1 C1 C6 C5 172.46(14)
C2 C1 C6 C8 177.13(16)
N1 C1 C6 C8 -7.2(2)
C1 N1 C9 N2 16.1(2)
C1 N1 C9 S1 -164.98(11)

loop_
_cod_related_entry_id
_cod_related_entry_database
_cod_related_entry_code
1 ChemSpider 746299
